data_7702659
loop_
_publ_author_name
'Yamamoto, Yasuhiro'
'Sugawara, Kenichiro'
'Han, Xiao-Hong'

_publ_section_title
;
 Novel single or double insertion of alkynes into rhodium-- and
 iridium--oxygen or --phosphorus atom bonds and transannular addition of
 1-alkynes between the rhodium atom and the ipso-carbon atom of the
 phosphorus ligand
;
_journal_issue 2
_journal_name_full 'Journal of the Chemical Society, Dalton Transactions'
_journal_page_first 195
_journal_paper_doi 10.1039/b104811m
_journal_year 2002
_chemical_formula_sum 'C34 H35 F6 O5 P2 Rh'
_chemical_formula_weight 802.49
_space_group_IT_number 14
_space_group_name_Hall '-P 2yab'
_space_group_name_H-M_alt 'P 1 21/a 1'
_symmetry_cell_setting monoclinic
_symmetry_Int_Tables_number 14
_symmetry_space_group_name_H-M 'P 1 21/a 1'
_audit_creation_date 'Thu Jul 26 20:16:49 2001'
_audit_creation_method 'by teXsan'
_cell_angle_alpha 90
_cell_angle_beta 110.11(3)
_cell_angle_gamma 90
_cell_formula_units_Z 4
_cell_length_a 15.411(3)
_cell_length_b 22.199(4)
_cell_length_c 10.602(4)
_cell_measurement_reflns_used 25
_cell_measurement_temperature 173.2
_cell_measurement_theta_max 15.0
_cell_measurement_theta_min 14.9
_cell_volume 3405.9(17)
_computing_cell_refinement 'MSC/AFC Diffractometer Control'
_computing_data_collection 'MSC/AFC Diffractometer Control'
_computing_data_reduction 'teXsan Ver. 1.11'
_computing_publication_material 'teXsan Ver. 1.11'
_computing_structure_refinement 'teXsan Ver. 1.10'
_computing_structure_solution 'DIRDIF94 (PATTY)'
_diffrn_measured_fraction_theta_full 1.0972
_diffrn_measured_fraction_theta_max 1.0972
_diffrn_measurement_device_type 'Rigaku AFC5S'
_diffrn_measurement_method \w-2\q
_diffrn_radiation_type 'Mo K\a'
_diffrn_radiation_wavelength 0.7107
_diffrn_reflns_av_R_equivalents 0.023
_diffrn_reflns_limit_h_max 18
_diffrn_reflns_limit_h_min -17
_diffrn_reflns_limit_k_max 26
_diffrn_reflns_limit_k_min -26
_diffrn_reflns_limit_l_max 0
_diffrn_reflns_limit_l_min -12
_diffrn_reflns_number 12802
_diffrn_reflns_theta_full 25.17
_diffrn_reflns_theta_max 25.17
_diffrn_standards_decay_% 4.56
_diffrn_standards_interval_count 200
_diffrn_standards_number 3
_exptl_absorpt_coefficient_mu 0.668
_exptl_absorpt_correction_type none
_exptl_crystal_colour orange
_exptl_crystal_density_diffrn 1.565
_exptl_crystal_density_method 'not measured'
_exptl_crystal_description prismatic
_exptl_crystal_size_max 0.400
_exptl_crystal_size_mid 0.300
_exptl_crystal_size_min 0.200
_refine_diff_density_max 1.33
_refine_diff_density_min -0.82
_refine_ls_extinction_method none
_refine_ls_goodness_of_fit_ref 1.874
_refine_ls_hydrogen_treatment noref
_refine_ls_number_parameters 433
_refine_ls_number_reflns 5172
_refine_ls_R_factor_gt 0.0500
_refine_ls_shift/su_max 0.0304
_refine_ls_structure_factor_coef F
_refine_ls_weighting_details 'w = 1/[\s^2^(Fo) + 0.00063|Fo|^2^]'
_refine_ls_weighting_scheme calc
_refine_ls_wR_factor_ref 0.0686
_reflns_number_gt 5172
_reflns_number_total 6737
_reflns_threshold_expression F^2^>2.0\s(F^2^)
_cod_data_source_file b104811m.txt
_cod_data_source_block afc5s.xtl_master_file_8a_[Cp*Rh(MDMPP-P,O)(HC=CCOOMe)(CO)
_cod_original_cell_volume 3405(1)
_cod_original_formula_sum 'C34 H35 F6 O5 P2 Rh '
_cod_database_code 7702659

loop_
_symmetry_equiv_pos_as_xyz
x,y,z
1/2-x,1/2+y,-z
-x,-y,-z
1/2+x,1/2-y,z

loop_
_atom_site_label
_atom_site_type_symbol
_atom_site_fract_x
_atom_site_fract_y
_atom_site_fract_z
_atom_site_U_iso_or_equiv
_atom_site_adp_type
_atom_site_occupancy
_atom_site_calc_flag
Rh Rh 0.20639(3) 0.13734(2) 0.35046(4) 0.0242(1) Uani 1.00 d
P(1) P 0.23466(8) 0.09907(6) 0.5675(1) 0.0236(3) Uani 1.00 d
P(2) P -0.3185(1) -0.34608(7) 0.0819(2) 0.0390(4) Uani 1.00 d
F(1) F -0.4003(3) -0.3013(2) 0.0153(5) 0.097(2) Uani 1.00 d
F(2) F -0.2387(3) -0.3921(2) 0.1457(6) 0.093(2) Uani 1.00 d
F(3) F -0.3184(5) -0.3276(4) 0.2235(6) 0.156(3) Uani 1.00 d
F(4) F -0.3260(7) -0.3654(5) -0.0543(6) 0.248(5) Uani 1.00 d
F(5) F -0.2487(4) -0.2968(3) 0.0978(9) 0.168(3) Uani 1.00 d
F(6) F -0.3884(4) -0.3932(3) 0.093(1) 0.177(4) Uani 1.00 d
O(1) O 0.3434(3) 0.2383(2) 0.4653(4) 0.047(1) Uani 1.00 d
O(2) O 0.2687(3) 0.0334(2) 0.8218(4) 0.041(1) Uani 1.00 d
O(3) O 0.2056(2) -0.0021(2) 0.3566(4) 0.033(1) Uani 1.00 d
O(4) O 0.4108(4) 0.1472(2) 0.3058(7) 0.079(2) Uani 1.00 d
O(5) O 0.4398(3) 0.0506(2) 0.2924(5) 0.057(2) Uani 1.00 d
C(1) C 0.1057(4) 0.2035(3) 0.2172(6) 0.043(2) Uani 1.00 d
C(2) C 0.0557(4) 0.1679(3) 0.2792(6) 0.038(2) Uani 1.00 d
C(3) C 0.0602(3) 0.1061(2) 0.2399(5) 0.031(1) Uani 1.00 d
C(4) C 0.1088(4) 0.1044(2) 0.1484(5) 0.033(2) Uani 1.00 d
C(5) C 0.1421(4) 0.1643(3) 0.1385(6) 0.042(2) Uani 1.00 d
C(6) C 0.1138(6) 0.2703(3) 0.2233(8) 0.077(2) Uani 1.00 d
C(7) C -0.0068(4) 0.1918(4) 0.3476(7) 0.062(2) Uani 1.00 d
C(8) C 0.0090(4) 0.0559(3) 0.2733(7) 0.045(2) Uani 1.00 d
C(9) C 0.1152(4) 0.0517(3) 0.0662(6) 0.049(2) Uani 1.00 d
C(10) C 0.1932(5) 0.1829(4) 0.0471(7) 0.074(3) Uani 1.00 d
C(11) C 0.2968(4) 0.1985(2) 0.4242(5) 0.031(1) Uani 1.00 d
C(12) C 0.1503(3) 0.1307(2) 0.6336(5) 0.027(1) Uani 1.00 d
C(13) C 0.1470(4) 0.1931(2) 0.6454(5) 0.032(1) Uani 1.00 d
C(14) C 0.0803(4) 0.2196(3) 0.6885(6) 0.039(2) Uani 1.00 d
C(15) C 0.0150(4) 0.1845(3) 0.7156(6) 0.043(2) Uani 1.00 d
C(16) C 0.0173(4) 0.1232(3) 0.7034(6) 0.042(2) Uani 1.00 d
C(17) C 0.0844(4) 0.0952(3) 0.6617(6) 0.034(2) Uani 1.00 d
C(18) C 0.3489(3) 0.1195(2) 0.6860(5) 0.026(1) Uani 1.00 d
C(19) C 0.3609(4) 0.1582(3) 0.7938(6) 0.041(2) Uani 1.00 d
C(20) C 0.4496(4) 0.1720(3) 0.8797(6) 0.053(2) Uani 1.00 d
C(21) C 0.5256(4) 0.1457(3) 0.8636(7) 0.047(2) Uani 1.00 d
C(22) C 0.5141(4) 0.1075(3) 0.7575(7) 0.045(2) Uani 1.00 d
C(23) C 0.4259(4) 0.0944(3) 0.6689(6) 0.038(2) Uani 1.00 d
C(24) C 0.2332(3) 0.0181(2) 0.5903(5) 0.029(1) Uani 1.00 d
C(25) C 0.2505(3) -0.0066(3) 0.7200(6) 0.033(2) Uani 1.00 d
C(26) C 0.2458(4) -0.0688(3) 0.7383(7) 0.044(2) Uani 1.00 d
C(27) C 0.2255(4) -0.1071(3) 0.6278(7) 0.042(2) Uani 1.00 d
C(28) C 0.2136(4) -0.0846(3) 0.5019(6) 0.040(2) Uani 1.00 d
C(29) C 0.2188(3) -0.0228(2) 0.4856(5) 0.032(1) Uani 1.00 d
C(30) C 0.3174(5) 0.0128(4) 0.9546(7) 0.065(2) Uani 1.00 d
C(31) C 0.2883(4) 0.0180(3) 0.3410(5) 0.034(2) Uani 1.00 d
C(32) C 0.3035(3) 0.0758(2) 0.3359(5) 0.029(1) Uani 1.00 d
C(33) C 0.3886(4) 0.0958(3) 0.3118(6) 0.037(2) Uani 1.00 d
C(34) C 0.5223(5) 0.0676(3) 0.2661(9) 0.069(3) Uani 1.00 d
H(1) H 0.1421 0.2833 0.3137 0.0899 Uiso 1.00 calc
H(2) H 0.1533 0.2830 0.1738 0.0899 Uiso 1.00 calc
H(3) H 0.0557 0.2883 0.1845 0.0899 Uiso 1.00 calc
H(4) H 0.0261 0.2169 0.4236 0.0770 Uiso 1.00 calc
H(5) H -0.0565 0.2146 0.2892 0.0770 Uiso 1.00 calc
H(6) H -0.0332 0.1589 0.3833 0.0770 Uiso 1.00 calc
H(7) H -0.0171 0.0678 0.3391 0.0568 Uiso 1.00 calc
H(8) H -0.0388 0.0418 0.1957 0.0568 Uiso 1.00 calc
H(9) H 0.0504 0.0224 0.3106 0.0568 Uiso 1.00 calc
H(10) H 0.0556 0.0397 0.0088 0.0621 Uiso 1.00 calc
H(11) H 0.1517 0.0619 0.0117 0.0621 Uiso 1.00 calc
H(12) H 0.1443 0.0187 0.1225 0.0621 Uiso 1.00 calc
H(13) H 0.2502 0.1605 0.0678 0.0897 Uiso 1.00 calc
H(14) H 0.1573 0.1762 -0.0439 0.0897 Uiso 1.00 calc
H(15) H 0.2096 0.2249 0.0591 0.0897 Uiso 1.00 calc
H(16) H 0.1916 0.2175 0.6248 0.0380 Uiso 1.00 calc
H(17) H 0.0799 0.2627 0.6981 0.0473 Uiso 1.00 calc
H(18) H -0.0319 0.2027 0.7426 0.0523 Uiso 1.00 calc
H(19) H -0.0280 0.0981 0.7218 0.0505 Uiso 1.00 calc
H(20) H 0.0858 0.0521 0.6526 0.0414 Uiso 1.00 calc
H(21) H 0.3076 0.1745 0.8090 0.0493 Uiso 1.00 calc
H(22) H 0.4578 0.2011 0.9495 0.0619 Uiso 1.00 calc
H(23) H 0.5864 0.1540 0.9256 0.0566 Uiso 1.00 calc
H(24) H 0.5672 0.0891 0.7449 0.0517 Uiso 1.00 calc
H(25) H 0.4175 0.0688 0.5931 0.0449 Uiso 1.00 calc
H(26) H 0.2561 -0.0850 0.8265 0.0522 Uiso 1.00 calc
H(27) H 0.2194 -0.1494 0.6392 0.0526 Uiso 1.00 calc
H(28) H 0.2021 -0.1119 0.4255 0.0469 Uiso 1.00 calc
H(29) H 0.2844 -0.0190 0.9783 0.0789 Uiso 1.00 calc
H(30) H 0.3771 -0.0024 0.9601 0.0789 Uiso 1.00 calc
H(31) H 0.3261 0.0447 1.0173 0.0789 Uiso 1.00 calc
H(32) H 0.3339 -0.0269 0.3342 0.0474 Uiso 1.00 calc
H(33) H 0.5561 0.0329 0.2565 0.0849 Uiso 1.00 calc
H(34) H 0.5087 0.0920 0.1891 0.0849 Uiso 1.00 calc
H(35) H 0.5632 0.0905 0.3422 0.0849 Uiso 1.00 calc

loop_
_atom_site_aniso_label
_atom_site_aniso_U_11
_atom_site_aniso_U_22
_atom_site_aniso_U_33
_atom_site_aniso_U_12
_atom_site_aniso_U_13
_atom_site_aniso_U_23
Rh 0.0243(2) 0.0225(2) 0.0234(2) -0.0029(2) 0.0052(2) 0.0010(2)
P(1) 0.0210(7) 0.0247(7) 0.0244(7) 0.0002(5) 0.0068(5) 0.0024(5)
P(2) 0.0342(8) 0.0376(9) 0.0436(9) -0.0018(6) 0.0115(7) -0.0012(7)
F(1) 0.089(4) 0.091(4) 0.089(4) 0.049(3) 0.004(3) 0.007(3)
F(2) 0.054(3) 0.088(4) 0.121(4) 0.025(2) 0.012(3) 0.023(3)
F(3) 0.165(7) 0.239(9) 0.070(4) 0.076(6) 0.049(4) 0.024(5)
F(4) 0.267(10) 0.38(1) 0.056(4) 0.24(1) 0.006(5) -0.065(6)
F(5) 0.100(4) 0.106(5) 0.251(9) -0.055(4) 0.001(5) 0.060(6)
F(6) 0.082(4) 0.104(5) 0.33(1) -0.022(4) 0.054(6) 0.058(7)
O(1) 0.046(3) 0.033(2) 0.059(3) -0.017(2) 0.014(2) -0.002(2)
O(2) 0.043(2) 0.051(3) 0.031(2) 0.004(2) 0.015(2) 0.013(2)
O(3) 0.034(2) 0.027(2) 0.036(2) -0.004(2) 0.011(2) -0.001(2)
O(4) 0.078(4) 0.040(3) 0.153(6) -0.008(2) 0.083(4) -0.003(3)
O(5) 0.042(2) 0.046(3) 0.097(4) 0.005(2) 0.041(3) 0.006(2)
C(1) 0.045(4) 0.028(3) 0.033(3) -0.003(3) -0.017(3) 0.006(2)
C(2) 0.028(3) 0.040(4) 0.036(3) 0.009(2) 0.000(2) -0.001(3)
C(3) 0.022(3) 0.032(3) 0.029(3) -0.002(2) -0.004(2) 0.000(2)
C(4) 0.030(3) 0.035(3) 0.026(3) -0.004(2) 0.000(2) -0.004(2)
C(5) 0.039(3) 0.049(4) 0.027(3) -0.012(3) -0.002(3) 0.009(3)
C(6) 0.088(6) 0.033(4) 0.062(5) -0.004(4) -0.034(4) 0.014(3)
C(7) 0.041(4) 0.077(5) 0.054(4) 0.027(3) -0.002(3) -0.021(4)
C(8) 0.025(3) 0.050(4) 0.055(4) -0.008(3) 0.008(3) 0.007(3)
C(9) 0.044(4) 0.053(4) 0.040(4) -0.003(3) 0.004(3) -0.020(3)
C(10) 0.071(5) 0.116(7) 0.030(4) -0.039(5) 0.009(3) 0.024(4)
C(11) 0.032(3) 0.031(3) 0.028(3) 0.002(2) 0.008(2) 0.008(2)
C(12) 0.025(3) 0.034(3) 0.022(3) 0.003(2) 0.009(2) 0.002(2)
C(13) 0.029(3) 0.036(3) 0.031(3) 0.001(2) 0.011(2) 0.003(2)
C(14) 0.040(3) 0.039(3) 0.037(3) 0.011(3) 0.009(3) -0.007(3)
C(15) 0.029(3) 0.060(4) 0.042(3) 0.008(3) 0.015(3) -0.002(3)
C(16) 0.028(3) 0.054(4) 0.044(4) 0.005(3) 0.014(3) 0.009(3)
C(17) 0.028(3) 0.036(3) 0.038(3) -0.001(2) 0.010(2) 0.004(2)
C(18) 0.022(3) 0.030(3) 0.023(3) -0.001(2) 0.004(2) 0.004(2)
C(19) 0.029(3) 0.054(4) 0.035(3) 0.008(3) 0.004(3) -0.011(3)
C(20) 0.043(4) 0.058(5) 0.044(4) 0.004(3) -0.003(3) -0.020(3)
C(21) 0.030(3) 0.052(4) 0.048(4) -0.001(3) -0.002(3) -0.003(3)
C(22) 0.023(3) 0.056(4) 0.051(4) 0.000(3) 0.009(3) -0.008(3)
C(23) 0.031(3) 0.041(3) 0.038(3) 0.001(2) 0.008(3) -0.005(3)
C(24) 0.018(3) 0.029(3) 0.039(3) -0.002(2) 0.008(2) 0.004(2)
C(25) 0.020(3) 0.040(3) 0.040(3) 0.003(2) 0.012(2) 0.011(3)
C(26) 0.031(3) 0.047(4) 0.060(4) 0.006(3) 0.022(3) 0.028(3)
C(27) 0.032(3) 0.026(3) 0.067(4) -0.001(2) 0.016(3) 0.010(3)
C(28) 0.028(3) 0.027(3) 0.059(4) 0.001(2) 0.007(3) 0.002(3)
C(29) 0.020(3) 0.030(3) 0.040(3) -0.001(2) 0.005(2) 0.004(2)
C(30) 0.078(5) 0.081(6) 0.037(4) 0.033(4) 0.022(4) 0.023(3)
C(31) 0.033(3) 0.039(3) 0.034(3) 0.002(2) 0.015(2) -0.002(2)
C(32) 0.029(3) 0.031(3) 0.027(3) -0.001(2) 0.009(2) -0.003(2)
C(33) 0.037(3) 0.037(3) 0.042(3) 0.002(3) 0.021(3) 0.001(3)
C(34) 0.050(4) 0.057(5) 0.116(7) 0.005(3) 0.050(5) 0.010(4)

loop_
_atom_type_symbol
_atom_type_description
_atom_type_scat_dispersion_real
_atom_type_scat_dispersion_imag
_atom_type_scat_source
C C 0.003 0.002
;International Tables for Crystallography
(1992, Vol. C, Tables 4.2.6.8 and 6.1.1.1)
;
H H 0.000 0.000
;International Tables for Crystallography
(1992, Vol. C, Table 6.1.1.2)
;
O O 0.011 0.006
;International Tables for Crystallography
(1992, Vol. C, Tables 4.2.6.8 and 6.1.1.1)
;
Rh Rh -1.118 0.919
;International Tables for Crystallography
(1992, Vol. C, Tables 4.2.6.8 and 6.1.1.1)
;
P P 0.102 0.094
;International Tables for Crystallography
(1992, Vol. C, Tables 4.2.6.8 and 6.1.1.1)
;
F F 0.017 0.010
;International Tables for Crystallography
(1992, Vol. C, Tables 4.2.6.8 and 6.1.1.1)
;

loop_
_geom_angle_atom_site_label_1
_geom_angle_atom_site_label_2
_geom_angle_atom_site_label_3
_geom_angle
_geom_angle_site_symmetry_3
_geom_angle_publ_flag
P(1) Rh C(1) 135.0(2) 0_555 yes
P(1) Rh C(2) 104.9(2) 0_555 yes
P(1) Rh C(3) 102.3(1) 0_555 yes
P(1) Rh C(4) 130.3(1) 0_555 yes
P(1) Rh C(5) 164.6(2) 0_555 yes
P(1) Rh C(11) 89.6(2) 0_555 yes
P(1) Rh C(32) 86.5(1) 0_555 yes
C(1) Rh C(2) 36.4(2) 0_555 yes
C(1) Rh C(3) 61.7(2) 0_555 yes
C(1) Rh C(4) 61.8(2) 0_555 yes
C(1) Rh C(5) 37.9(2) 0_555 yes
C(1) Rh C(11) 92.4(2) 0_555 yes
C(1) Rh C(32) 138.1(2) 0_555 yes
C(2) Rh C(3) 37.0(2) 0_555 yes
C(2) Rh C(4) 61.0(2) 0_555 yes
C(2) Rh C(5) 62.2(2) 0_555 yes
C(2) Rh C(11) 116.1(2) 0_555 yes
C(2) Rh C(32) 148.2(2) 0_555 yes
C(3) Rh C(4) 36.4(2) 0_555 yes
C(3) Rh C(5) 62.4(2) 0_555 yes
C(3) Rh C(11) 152.5(2) 0_555 yes
C(3) Rh C(32) 112.1(2) 0_555 yes
C(4) Rh C(5) 37.5(2) 0_555 yes
C(4) Rh C(11) 140.1(2) 0_555 yes
C(4) Rh C(32) 88.8(2) 0_555 yes
C(5) Rh C(11) 103.5(2) 0_555 yes
C(5) Rh C(32) 100.7(2) 0_555 yes
C(11) Rh C(32) 93.2(2) 0_555 yes
Rh P(1) C(12) 108.8(2) 0_555 yes
Rh P(1) C(18) 113.2(2) 0_555 yes
Rh P(1) C(24) 118.8(2) 0_555 yes
C(12) P(1) C(18) 106.6(2) 0_555 yes
C(12) P(1) C(24) 106.7(2) 0_555 yes
C(18) P(1) C(24) 101.9(2) 0_555 yes
F(1) P(2) F(2) 178.4(3) 0_555 yes
F(1) P(2) F(3) 90.0(3) 0_555 yes
F(1) P(2) F(4) 87.9(3) 0_555 yes
F(1) P(2) F(5) 91.3(4) 0_555 yes
F(1) P(2) F(6) 89.4(3) 0_555 yes
F(2) P(2) F(3) 90.9(3) 0_555 yes
F(2) P(2) F(4) 91.1(3) 0_555 yes
F(2) P(2) F(5) 90.1(3) 0_555 yes
F(2) P(2) F(6) 89.4(3) 0_555 yes
F(3) P(2) F(4) 175.5(6) 0_555 yes
F(3) P(2) F(5) 86.3(5) 0_555 yes
F(3) P(2) F(6) 82.9(5) 0_555 yes
F(4) P(2) F(5) 97.7(6) 0_555 yes
F(4) P(2) F(6) 93.1(6) 0_555 yes
F(5) P(2) F(6) 169.2(6) 0_555 yes
C(25) O(2) C(30) 118.2(5) 0_555 yes
C(29) O(3) C(31) 112.7(4) 0_555 yes
C(33) O(5) C(34) 116.1(5) 0_555 yes
Rh C(1) C(2) 73.2(3) 0_555 yes
Rh C(1) C(5) 69.4(3) 0_555 yes
Rh C(1) C(6) 126.5(4) 0_555 yes
C(2) C(1) C(5) 108.3(5) 0_555 yes
C(2) C(1) C(6) 126.0(7) 0_555 yes
C(5) C(1) C(6) 125.6(7) 0_555 yes
Rh C(2) C(1) 70.4(3) 0_555 yes
Rh C(2) C(3) 70.7(3) 0_555 yes
Rh C(2) C(7) 134.4(4) 0_555 yes
C(1) C(2) C(3) 108.0(5) 0_555 yes
C(1) C(2) C(7) 125.0(6) 0_555 yes
C(3) C(2) C(7) 125.7(6) 0_555 yes
Rh C(3) C(2) 72.4(3) 0_555 yes
Rh C(3) C(4) 72.3(3) 0_555 yes
Rh C(3) C(8) 128.8(4) 0_555 yes
C(2) C(3) C(4) 108.2(5) 0_555 yes
C(2) C(3) C(8) 124.5(5) 0_555 yes
C(4) C(3) C(8) 126.6(5) 0_555 yes
Rh C(4) C(3) 71.3(3) 0_555 yes
Rh C(4) C(5) 68.6(3) 0_555 yes
Rh C(4) C(9) 130.7(4) 0_555 yes
C(3) C(4) C(5) 108.2(5) 0_555 yes
C(3) C(4) C(9) 125.5(5) 0_555 yes
C(5) C(4) C(9) 126.1(5) 0_555 yes
Rh C(5) C(1) 72.7(3) 0_555 yes
Rh C(5) C(4) 73.9(3) 0_555 yes
Rh C(5) C(10) 125.5(4) 0_555 yes
C(1) C(5) C(4) 107.1(5) 0_555 yes
C(1) C(5) C(10) 126.9(6) 0_555 yes
C(4) C(5) C(10) 125.4(6) 0_555 yes
Rh C(11) O(1) 173.5(5) 0_555 yes
P(1) C(12) C(13) 118.2(4) 0_555 yes
P(1) C(12) C(17) 122.3(4) 0_555 yes
C(13) C(12) C(17) 119.3(5) 0_555 yes
C(12) C(13) C(14) 120.3(5) 0_555 yes
C(13) C(14) C(15) 120.3(6) 0_555 yes
C(14) C(15) C(16) 119.8(5) 0_555 yes
C(15) C(16) C(17) 121.1(5) 0_555 yes
C(12) C(17) C(16) 119.2(5) 0_555 yes
P(1) C(18) C(19) 122.8(4) 0_555 yes
P(1) C(18) C(23) 118.5(4) 0_555 yes
C(19) C(18) C(23) 118.7(5) 0_555 yes
C(18) C(19) C(20) 119.9(5) 0_555 yes
C(19) C(20) C(21) 121.0(6) 0_555 yes
C(20) C(21) C(22) 119.4(5) 0_555 yes
C(21) C(22) C(23) 120.2(5) 0_555 yes
C(18) C(23) C(22) 120.8(5) 0_555 yes
P(1) C(24) C(25) 120.4(4) 0_555 yes
P(1) C(24) C(29) 123.0(4) 0_555 yes
C(25) C(24) C(29) 116.6(5) 0_555 yes
O(2) C(25) C(24) 116.0(5) 0_555 yes
O(2) C(25) C(26) 123.0(5) 0_555 yes
C(24) C(25) C(26) 121.0(6) 0_555 yes
C(25) C(26) C(27) 119.5(5) 0_555 yes
C(26) C(27) C(28) 120.7(5) 0_555 yes
C(27) C(28) C(29) 119.0(6) 0_555 yes
O(3) C(29) C(24) 119.9(5) 0_555 yes
O(3) C(29) C(28) 117.0(5) 0_555 yes
C(24) C(29) C(28) 123.0(5) 0_555 yes
O(3) C(31) C(32) 119.7(5) 0_555 yes
Rh C(32) C(31) 120.0(4) 0_555 yes
Rh C(32) C(33) 121.1(4) 0_555 yes
C(31) C(32) C(33) 118.8(5) 0_555 yes
O(4) C(33) O(5) 120.8(5) 0_555 yes
O(4) C(33) C(32) 125.4(5) 0_555 yes
O(5) C(33) C(32) 113.8(5) 0_555 yes

loop_
_geom_bond_atom_site_label_1
_geom_bond_atom_site_label_2
_geom_bond_distance
_geom_bond_publ_flag
Rh P(1) 2.349(1) yes
Rh C(1) 2.248(5) yes
Rh C(2) 2.284(5) yes
Rh C(3) 2.261(5) yes
Rh C(4) 2.274(5) yes
Rh C(5) 2.204(6) yes
Rh C(11) 1.909(6) yes
Rh C(32) 2.072(5) yes
P(1) C(12) 1.816(5) yes
P(1) C(18) 1.834(5) yes
P(1) C(24) 1.816(5) yes
P(2) F(1) 1.571(4) yes
P(2) F(2) 1.563(4) yes
P(2) F(3) 1.556(6) yes
P(2) F(4) 1.472(6) yes
P(2) F(5) 1.503(6) yes
P(2) F(6) 1.534(6) yes
O(1) C(11) 1.128(6) yes
O(2) C(25) 1.351(7) yes
O(2) C(30) 1.424(7) yes
O(3) C(29) 1.391(6) yes
O(3) C(31) 1.412(6) yes
O(4) C(33) 1.199(7) yes
O(5) C(33) 1.337(7) yes
O(5) C(34) 1.443(8) yes
C(1) C(2) 1.414(9) yes
C(1) C(5) 1.446(9) yes
C(1) C(6) 1.488(9) yes
C(2) C(3) 1.442(8) yes
C(2) C(7) 1.489(9) yes
C(3) C(4) 1.416(8) yes
C(3) C(8) 1.478(8) yes
C(4) C(5) 1.440(8) yes
C(4) C(9) 1.483(8) yes
C(5) C(10) 1.501(9) yes
C(12) C(13) 1.393(7) yes
C(12) C(17) 1.396(7) yes
C(13) C(14) 1.392(8) yes
C(14) C(15) 1.378(9) yes
C(15) C(16) 1.370(9) yes
C(16) C(17) 1.402(8) yes
C(18) C(19) 1.389(8) yes
C(18) C(23) 1.379(7) yes
C(19) C(20) 1.391(8) yes
C(20) C(21) 1.370(9) yes
C(21) C(22) 1.372(9) yes
C(22) C(23) 1.391(8) yes
C(24) C(25) 1.417(7) yes
C(24) C(29) 1.391(8) yes
C(25) C(26) 1.399(8) yes
C(26) C(27) 1.393(9) yes
C(27) C(28) 1.378(9) yes
C(28) C(29) 1.388(8) yes
C(31) C(32) 1.309(8) yes
C(32) C(33) 1.487(7) yes

loop_
_geom_contact_atom_site_label_1
_geom_contact_atom_site_label_2
_geom_contact_distance
_geom_contact_site_symmetry_2
F(1) C(20) 3.261(8) 3_556
F(1) C(1) 3.277(7) 2_445
F(1) C(2) 3.287(7) 2_445
F(1) C(5) 3.599(8) 2_445
F(2) C(22) 3.254(7) 2_546
F(2) C(31) 3.416(7) 4_445
F(2) C(21) 3.424(8) 2_546
F(2) O(3) 3.546(7) 4_445
F(3) C(15) 3.318(9) 2_446
F(3) C(28) 3.429(9) 4_445
F(3) C(16) 3.581(10) 2_446
F(4) C(26) 3.141(8) 4_444
F(4) C(8) 3.45(1) 2_445
F(4) C(3) 3.52(1) 2_445
F(4) C(7) 3.524(9) 2_445
F(4) C(2) 3.599(9) 2_445
F(5) C(10) 3.223(9) 3_555
F(5) C(14) 3.280(9) 3_556
F(5) C(13) 3.498(10) 3_556
F(5) C(21) 3.556(10) 2_546
F(6) C(16) 3.42(1) 2_446
F(6) C(4) 3.479(9) 2_445
F(6) C(9) 3.531(10) 4_445
F(6) C(9) 3.536(9) 2_445
F(6) O(3) 3.542(9) 4_445
O(1) C(7) 3.357(8) 4_555
O(1) C(15) 3.485(7) 4_555
O(5) C(30) 3.528(9) 1_554
C(16) C(28) 3.578(8) 3_556
C(26) C(34) 3.590(9) 3_656

loop_
_geom_torsion_atom_site_label_1
_geom_torsion_atom_site_label_2
_geom_torsion_atom_site_label_3
_geom_torsion_atom_site_label_4
_geom_torsion
_geom_torsion_site_symmetry_1
_geom_torsion_site_symmetry_2
_geom_torsion_site_symmetry_3
_geom_torsion_site_symmetry_4
_geom_torsion_publ_flag
Rh P(1) C(12) C(13) -59.5(4) 0_555 13_1 5_555 55_5 yes
Rh P(1) C(12) C(17) 115.0(4) 0_555 13_1 5_555 55_5 yes
Rh P(1) C(18) C(19) 112.5(5) 0_555 13_1 5_555 55_5 yes
Rh P(1) C(18) C(23) -68.8(5) 0_555 13_1 5_555 55_5 yes
Rh P(1) C(24) C(25) 179.6(3) 0_555 13_1 5_555 55_5 yes
Rh P(1) C(24) C(29) 2.1(5) 0_555 13_1 5_555 55_5 yes
Rh C(1) C(2) C(3) -61.0(4) 0_555 13_1 5_555 55_5 yes
Rh C(1) C(2) C(7) 131.1(6) 0_555 13_1 5_555 55_5 yes
Rh C(1) C(5) C(4) 66.4(4) 0_555 13_1 5_555 55_5 yes
Rh C(1) C(5) C(10) -121.8(6) 0_555 13_1 5_555 55_5 yes
Rh C(2) C(1) C(5) 60.9(4) 0_555 13_1 5_555 55_5 yes
Rh C(2) C(1) C(6) -123.3(6) 0_555 13_1 5_555 55_5 yes
Rh C(2) C(3) C(4) -63.9(4) 0_555 13_1 5_555 55_5 yes
Rh C(2) C(3) C(8) 125.4(5) 0_555 13_1 5_555 55_5 yes
Rh C(3) C(2) C(1) 60.8(4) 0_555 13_1 5_555 55_5 yes
Rh C(3) C(2) C(7) -131.3(6) 0_555 13_1 5_555 55_5 yes
Rh C(3) C(4) C(5) -59.0(4) 0_555 13_1 5_555 55_5 yes
Rh C(3) C(4) C(9) 127.1(6) 0_555 13_1 5_555 55_5 yes
Rh C(4) C(3) C(2) 63.9(3) 0_555 13_1 5_555 55_5 yes
Rh C(4) C(3) C(8) -125.6(5) 0_555 13_1 5_555 55_5 yes
Rh C(4) C(5) C(1) -65.6(4) 0_555 13_1 5_555 55_5 yes
Rh C(4) C(5) C(10) 122.4(6) 0_555 13_1 5_555 55_5 yes
Rh C(5) C(1) C(2) -63.3(4) 0_555 13_1 5_555 55_5 yes
Rh C(5) C(1) C(6) 120.8(6) 0_555 13_1 5_555 55_5 yes
Rh C(5) C(4) C(3) 60.7(4) 0_555 13_1 5_555 55_5 yes
Rh C(5) C(4) C(9) -125.5(5) 0_555 13_1 5_555 55_5 yes
Rh C(32) C(31) O(3) 0.0(7) 0_555 13_1 5_555 55_5 yes
Rh C(32) C(33) O(4) 4.0(9) 0_555 13_1 5_555 55_5 yes
Rh C(32) C(33) O(5) -174.0(4) 0_555 13_1 5_555 55_5 yes
P(1) Rh C(1) C(2) -41.6(4) 0_555 13_1 5_555 55_5 yes
P(1) Rh C(1) C(5) -159.1(3) 0_555 13_1 5_555 55_5 yes
P(1) Rh C(1) C(6) 81.1(7) 0_555 13_1 5_555 55_5 yes
P(1) Rh C(2) C(1) 151.0(3) 0_555 13_1 5_555 55_5 yes
P(1) Rh C(2) C(3) -90.8(3) 0_555 13_1 5_555 55_5 yes
P(1) Rh C(2) C(7) 30.7(7) 0_555 13_1 5_555 55_5 yes
P(1) Rh C(3) C(2) 98.4(3) 0_555 13_1 5_555 55_5 yes
P(1) Rh C(3) C(4) -145.1(3) 0_555 13_1 5_555 55_5 yes
P(1) Rh C(3) C(8) -22.0(5) 0_555 13_1 5_555 55_5 yes
P(1) Rh C(4) C(3) 47.1(4) 0_555 13_1 5_555 55_5 yes
P(1) Rh C(4) C(5) 166.2(3) 0_555 13_1 5_555 55_5 yes
P(1) Rh C(4) C(9) -74.0(6) 0_555 13_1 5_555 55_5 yes
P(1) Rh C(5) C(1) 71.0(8) 0_555 13_1 5_555 55_5 yes
P(1) Rh C(5) C(4) -43.3(9) 0_555 13_1 5_555 55_5 yes
P(1) Rh C(5) C(10) -165.6(5) 0_555 13_1 5_555 55_5 yes
P(1) Rh C(11) O(1) -107(4) 0_555 13_1 5_555 55_5 yes
P(1) Rh C(32) C(31) 63.2(4) 0_555 13_1 5_555 55_5 yes
P(1) Rh C(32) C(33) -120.2(4) 0_555 13_1 5_555 55_5 yes
P(1) C(12) C(13) C(14) 176.5(4) 0_555 13_1 5_555 55_5 yes
P(1) C(12) C(17) C(16) -175.5(4) 0_555 13_1 5_555 55_5 yes
P(1) C(18) C(19) C(20) -179.8(5) 0_555 13_1 5_555 55_5 yes
P(1) C(18) C(23) C(22) -178.7(5) 0_555 13_1 5_555 55_5 yes
P(1) C(24) C(25) O(2) -0.8(6) 0_555 13_1 5_555 55_5 yes
P(1) C(24) C(25) C(26) 177.3(4) 0_555 13_1 5_555 55_5 yes
P(1) C(24) C(29) O(3) 0.6(7) 0_555 13_1 5_555 55_5 yes
P(1) C(24) C(29) C(28) -177.0(4) 0_555 13_1 5_555 55_5 yes
O(1) C(11) Rh C(1) 27(4) 0_555 13_1 5_555 55_5 yes
O(1) C(11) Rh C(2) 0(4) 0_555 13_1 5_555 55_5 yes
O(1) C(11) Rh C(3) 9(4) 0_555 13_1 5_555 55_5 yes
O(1) C(11) Rh C(4) 74(4) 0_555 13_1 5_555 55_5 yes
O(1) C(11) Rh C(5) 64(4) 0_555 13_1 5_555 55_5 yes
O(1) C(11) Rh C(32) 166(4) 0_555 13_1 5_555 55_5 yes
O(2) C(25) C(24) C(29) 176.9(4) 0_555 13_1 5_555 55_5 yes
O(2) C(25) C(26) C(27) 179.3(5) 0_555 13_1 5_555 55_5 yes
O(3) C(29) C(24) C(25) -177.1(4) 0_555 13_1 5_555 55_5 yes
O(3) C(29) C(28) C(27) -179.5(5) 0_555 13_1 5_555 55_5 yes
O(3) C(31) C(32) C(33) -176.6(5) 0_555 13_1 5_555 55_5 yes
O(4) C(33) O(5) C(34) 0.8(10) 0_555 13_1 5_555 55_5 yes
O(4) C(33) C(32) C(31) -179.5(7) 0_555 13_1 5_555 55_5 yes
O(5) C(33) C(32) C(31) 2.5(8) 0_555 13_1 5_555 55_5 yes
C(1) Rh P(1) C(12) 2.4(3) 0_555 13_1 5_555 55_5 yes
C(1) Rh P(1) C(18) -115.9(3) 0_555 13_1 5_555 55_5 yes
C(1) Rh P(1) C(24) 124.6(3) 0_555 13_1 5_555 55_5 yes
C(1) Rh C(2) C(3) 118.2(5) 0_555 13_1 5_555 55_5 yes
C(1) Rh C(2) C(7) -120.3(8) 0_555 13_1 5_555 55_5 yes
C(1) Rh C(3) C(2) -36.4(3) 0_555 13_1 5_555 55_5 yes
C(1) Rh C(3) C(4) 80.0(4) 0_555 13_1 5_555 55_5 yes
C(1) Rh C(3) C(8) -156.8(6) 0_555 13_1 5_555 55_5 yes
C(1) Rh C(4) C(3) -79.6(4) 0_555 13_1 5_555 55_5 yes
C(1) Rh C(4) C(5) 39.4(4) 0_555 13_1 5_555 55_5 yes
C(1) Rh C(4) C(9) 159.2(6) 0_555 13_1 5_555 55_5 yes
C(1) Rh C(5) C(4) -114.3(5) 0_555 13_1 5_555 55_5 yes
C(1) Rh C(5) C(10) 123.4(8) 0_555 13_1 5_555 55_5 yes
C(1) Rh C(32) C(31) -110.2(5) 0_555 13_1 5_555 55_5 yes
C(1) Rh C(32) C(33) 66.3(5) 0_555 13_1 5_555 55_5 yes
C(1) C(2) Rh C(3) -118.2(5) 0_555 13_1 5_555 55_5 yes
C(1) C(2) Rh C(4) -80.8(4) 0_555 13_1 5_555 55_5 yes
C(1) C(2) Rh C(5) -38.0(3) 0_555 13_1 5_555 55_5 yes
C(1) C(2) Rh C(11) 54.0(4) 0_555 13_1 5_555 55_5 yes
C(1) C(2) Rh C(32) -101.1(5) 0_555 13_1 5_555 55_5 yes
C(1) C(2) C(3) C(4) -3.1(6) 0_555 13_1 5_555 55_5 yes
C(1) C(2) C(3) C(8) -173.8(5) 0_555 13_1 5_555 55_5 yes
C(1) C(5) Rh C(2) 36.5(3) 0_555 13_1 5_555 55_5 yes
C(1) C(5) Rh C(3) 78.4(4) 0_555 13_1 5_555 55_5 yes
C(1) C(5) Rh C(4) 114.3(5) 0_555 13_1 5_555 55_5 yes
C(1) C(5) Rh C(11) -76.2(4) 0_555 13_1 5_555 55_5 yes
C(1) C(5) Rh C(32) -172.1(3) 0_555 13_1 5_555 55_5 yes
C(1) C(5) C(4) C(3) -4.9(6) 0_555 13_1 5_555 55_5 yes
C(1) C(5) C(4) C(9) 168.9(5) 0_555 13_1 5_555 55_5 yes
C(2) Rh P(1) C(12) -21.6(2) 0_555 13_1 5_555 55_5 yes
C(2) Rh P(1) C(18) -139.9(2) 0_555 13_1 5_555 55_5 yes
C(2) Rh P(1) C(24) 100.6(2) 0_555 13_1 5_555 55_5 yes
C(2) Rh C(1) C(5) -117.6(5) 0_555 13_1 5_555 55_5 yes
C(2) Rh C(1) C(6) 122.7(9) 0_555 13_1 5_555 55_5 yes
C(2) Rh C(3) C(4) 116.4(5) 0_555 13_1 5_555 55_5 yes
C(2) Rh C(3) C(8) -120.4(7) 0_555 13_1 5_555 55_5 yes
C(2) Rh C(4) C(3) -38.0(3) 0_555 13_1 5_555 55_5 yes
C(2) Rh C(4) C(5) 81.0(4) 0_555 13_1 5_555 55_5 yes
C(2) Rh C(4) C(9) -159.1(6) 0_555 13_1 5_555 55_5 yes
C(2) Rh C(5) C(4) -77.8(4) 0_555 13_1 5_555 55_5 yes
C(2) Rh C(5) C(10) 159.9(7) 0_555 13_1 5_555 55_5 yes
C(2) Rh C(32) C(31) -49.6(7) 0_555 13_1 5_555 55_5 yes
C(2) Rh C(32) C(33) 126.9(5) 0_555 13_1 5_555 55_5 yes
C(2) C(1) Rh C(3) 37.0(3) 0_555 13_1 5_555 55_5 yes
C(2) C(1) Rh C(4) 78.6(4) 0_555 13_1 5_555 55_5 yes
C(2) C(1) Rh C(5) 117.6(5) 0_555 13_1 5_555 55_5 yes
C(2) C(1) Rh C(11) -133.4(4) 0_555 13_1 5_555 55_5 yes
C(2) C(1) Rh C(32) 129.2(4) 0_555 13_1 5_555 55_5 yes
C(2) C(1) C(5) C(4) 3.0(6) 0_555 13_1 5_555 55_5 yes
C(2) C(1) C(5) C(10) 174.8(6) 0_555 13_1 5_555 55_5 yes
C(2) C(3) Rh C(4) -116.4(5) 0_555 13_1 5_555 55_5 yes
C(2) C(3) Rh C(5) -79.5(4) 0_555 13_1 5_555 55_5 yes
C(2) C(3) Rh C(11) -15.2(6) 0_555 13_1 5_555 55_5 yes
C(2) C(3) Rh C(32) -170.3(3) 0_555 13_1 5_555 55_5 yes
C(2) C(3) C(4) C(5) 4.9(6) 0_555 13_1 5_555 55_5 yes
C(2) C(3) C(4) C(9) -168.9(5) 0_555 13_1 5_555 55_5 yes
C(3) Rh P(1) C(12) -59.6(2) 0_555 13_1 5_555 55_5 yes
C(3) Rh P(1) C(18) -177.9(2) 0_555 13_1 5_555 55_5 yes
C(3) Rh P(1) C(24) 62.6(2) 0_555 13_1 5_555 55_5 yes
C(3) Rh C(1) C(5) -80.5(3) 0_555 13_1 5_555 55_5 yes
C(3) Rh C(1) C(6) 159.7(8) 0_555 13_1 5_555 55_5 yes
C(3) Rh C(2) C(7) 121.5(8) 0_555 13_1 5_555 55_5 yes
C(3) Rh C(4) C(5) 119.0(5) 0_555 13_1 5_555 55_5 yes
C(3) Rh C(4) C(9) -121.2(7) 0_555 13_1 5_555 55_5 yes
C(3) Rh C(5) C(4) -35.8(3) 0_555 13_1 5_555 55_5 yes
C(3) Rh C(5) C(10) -158.1(7) 0_555 13_1 5_555 55_5 yes
C(3) Rh C(32) C(31) -38.6(5) 0_555 13_1 5_555 55_5 yes
C(3) Rh C(32) C(33) 137.9(4) 0_555 13_1 5_555 55_5 yes
C(3) C(2) Rh C(4) 37.4(3) 0_555 13_1 5_555 55_5 yes
C(3) C(2) Rh C(5) 80.2(4) 0_555 13_1 5_555 55_5 yes
C(3) C(2) Rh C(11) 172.2(3) 0_555 13_1 5_555 55_5 yes
C(3) C(2) Rh C(32) 17.1(6) 0_555 13_1 5_555 55_5 yes
C(3) C(2) C(1) C(5) 0.0(6) 0_555 13_1 5_555 55_5 yes
C(3) C(2) C(1) C(6) 175.8(5) 0_555 13_1 5_555 55_5 yes
C(3) C(4) Rh C(5) -119.0(5) 0_555 13_1 5_555 55_5 yes
C(3) C(4) Rh C(11) -135.0(4) 0_555 13_1 5_555 55_5 yes
C(3) C(4) Rh C(32) 131.5(3) 0_555 13_1 5_555 55_5 yes
C(3) C(4) C(5) C(10) -176.9(6) 0_555 13_1 5_555 55_5 yes
C(4) Rh P(1) C(12) -86.1(3) 0_555 13_1 5_555 55_5 yes
C(4) Rh P(1) C(18) 155.7(3) 0_555 13_1 5_555 55_5 yes
C(4) Rh P(1) C(24) 36.2(3) 0_555 13_1 5_555 55_5 yes
C(4) Rh C(1) C(5) -39.0(3) 0_555 13_1 5_555 55_5 yes
C(4) Rh C(1) C(6) -158.7(8) 0_555 13_1 5_555 55_5 yes
C(4) Rh C(2) C(7) 158.9(8) 0_555 13_1 5_555 55_5 yes
C(4) Rh C(3) C(8) 123.1(7) 0_555 13_1 5_555 55_5 yes
C(4) Rh C(5) C(10) -122.3(8) 0_555 13_1 5_555 55_5 yes
C(4) Rh C(32) C(31) -67.3(5) 0_555 13_1 5_555 55_5 yes
C(4) Rh C(32) C(33) 109.2(4) 0_555 13_1 5_555 55_5 yes
C(4) C(3) Rh C(5) 36.9(3) 0_555 13_1 5_555 55_5 yes
C(4) C(3) Rh C(11) 101.2(5) 0_555 13_1 5_555 55_5 yes
C(4) C(3) Rh C(32) -53.9(4) 0_555 13_1 5_555 55_5 yes
C(4) C(3) C(2) C(7) 164.8(5) 0_555 13_1 5_555 55_5 yes
C(4) C(5) Rh C(11) 169.5(3) 0_555 13_1 5_555 55_5 yes
C(4) C(5) Rh C(32) 73.6(4) 0_555 13_1 5_555 55_5 yes
C(4) C(5) C(1) C(6) -172.8(5) 0_555 13_1 5_555 55_5 yes
C(5) Rh P(1) C(12) -52.9(7) 0_555 13_1 5_555 55_5 yes
C(5) Rh P(1) C(18) -171.2(7) 0_555 13_1 5_555 55_5 yes
C(5) Rh P(1) C(24) 69.4(7) 0_555 13_1 5_555 55_5 yes
C(5) Rh C(1) C(6) -119.7(8) 0_555 13_1 5_555 55_5 yes
C(5) Rh C(2) C(7) -158.3(8) 0_555 13_1 5_555 55_5 yes
C(5) Rh C(3) C(8) 160.0(6) 0_555 13_1 5_555 55_5 yes
C(5) Rh C(4) C(9) 119.8(7) 0_555 13_1 5_555 55_5 yes
C(5) Rh C(32) C(31) -103.0(5) 0_555 13_1 5_555 55_5 yes
C(5) Rh C(32) C(33) 73.5(4) 0_555 13_1 5_555 55_5 yes
C(5) C(1) Rh C(11) 109.1(4) 0_555 13_1 5_555 55_5 yes
C(5) C(1) Rh C(32) 11.6(5) 0_555 13_1 5_555 55_5 yes
C(5) C(1) C(2) C(7) -168.0(5) 0_555 13_1 5_555 55_5 yes
C(5) C(4) Rh C(11) -16.0(5) 0_555 13_1 5_555 55_5 yes
C(5) C(4) Rh C(32) -109.5(4) 0_555 13_1 5_555 55_5 yes
C(5) C(4) C(3) C(8) 175.5(5) 0_555 13_1 5_555 55_5 yes
C(6) C(1) Rh C(11) -10.7(7) 0_555 13_1 5_555 55_5 yes
C(6) C(1) Rh C(32) -108.1(7) 0_555 13_1 5_555 55_5 yes
C(6) C(1) C(2) C(7) 7.8(9) 0_555 13_1 5_555 55_5 yes
C(6) C(1) C(5) C(10) -1.0(9) 0_555 13_1 5_555 55_5 yes
C(7) C(2) Rh C(11) -66.3(7) 0_555 13_1 5_555 55_5 yes
C(7) C(2) Rh C(32) 138.6(6) 0_555 13_1 5_555 55_5 yes
C(7) C(2) C(3) C(8) -5.9(9) 0_555 13_1 5_555 55_5 yes
C(8) C(3) Rh C(11) -135.7(6) 0_555 13_1 5_555 55_5 yes
C(8) C(3) Rh C(32) 69.2(6) 0_555 13_1 5_555 55_5 yes
C(8) C(3) C(4) C(9) 1.6(9) 0_555 13_1 5_555 55_5 yes
C(9) C(4) Rh C(11) 103.8(6) 0_555 13_1 5_555 55_5 yes
C(9) C(4) Rh C(32) 10.3(6) 0_555 13_1 5_555 55_5 yes
C(9) C(4) C(5) C(10) -3.0(9) 0_555 13_1 5_555 55_5 yes
C(10) C(5) Rh C(11) 47.2(7) 0_555 13_1 5_555 55_5 yes
C(10) C(5) Rh C(32) -48.7(7) 0_555 13_1 5_555 55_5 yes
C(11) Rh P(1) C(12) 95.3(2) 0_555 13_1 5_555 55_5 yes
C(11) Rh P(1) C(18) -22.9(2) 0_555 13_1 5_555 55_5 yes
C(11) Rh P(1) C(24) -142.4(2) 0_555 13_1 5_555 55_5 yes
C(11) Rh C(32) C(31) 152.6(5) 0_555 13_1 5_555 55_5 yes
C(11) Rh C(32) C(33) -30.9(4) 0_555 13_1 5_555 55_5 yes
C(12) P(1) Rh C(32) -171.4(2) 0_555 13_1 5_555 55_5 yes
C(12) P(1) C(18) C(19) -7.0(5) 0_555 13_1 5_555 55_5 yes
C(12) P(1) C(18) C(23) 171.7(4) 0_555 13_1 5_555 55_5 yes
C(12) P(1) C(24) C(25) -57.1(4) 0_555 13_1 5_555 55_5 yes
C(12) P(1) C(24) C(29) 125.4(4) 0_555 13_1 5_555 55_5 yes
C(12) C(13) C(14) C(15) -2.1(8) 0_555 13_1 5_555 55_5 yes
C(12) C(17) C(16) C(15) 0.6(9) 0_555 13_1 5_555 55_5 yes
C(13) C(12) P(1) C(18) 62.8(4) 0_555 13_1 5_555 55_5 yes
C(13) C(12) P(1) C(24) 171.1(4) 0_555 13_1 5_555 55_5 yes
C(13) C(12) C(17) C(16) -1.0(8) 0_555 13_1 5_555 55_5 yes
C(13) C(14) C(15) C(16) 1.7(9) 0_555 13_1 5_555 55_5 yes
C(14) C(13) C(12) C(17) 1.8(8) 0_555 13_1 5_555 55_5 yes
C(14) C(15) C(16) C(17) -1.0(9) 0_555 13_1 5_555 55_5 yes
C(17) C(12) P(1) C(18) -122.7(4) 0_555 13_1 5_555 55_5 yes
C(17) C(12) P(1) C(24) -14.4(5) 0_555 13_1 5_555 55_5 yes
C(18) P(1) Rh C(32) 70.3(2) 0_555 13_1 5_555 55_5 yes
C(18) P(1) C(24) C(25) 54.5(4) 0_555 13_1 5_555 55_5 yes
C(18) P(1) C(24) C(29) -123.0(4) 0_555 13_1 5_555 55_5 yes
C(18) C(19) C(20) C(21) -3(1) 0_555 13_1 5_555 55_5 yes
C(18) C(23) C(22) C(21) 0(1) 0_555 13_1 5_555 55_5 yes
C(19) C(18) P(1) C(24) -118.7(5) 0_555 13_1 5_555 55_5 yes
C(19) C(18) C(23) C(22) 0.0(9) 0_555 13_1 5_555 55_5 yes
C(19) C(20) C(21) C(22) 2(1) 0_555 13_1 5_555 55_5 yes
C(20) C(19) C(18) C(23) 1.5(9) 0_555 13_1 5_555 55_5 yes
C(20) C(21) C(22) C(23) -1(1) 0_555 13_1 5_555 55_5 yes
C(23) C(18) P(1) C(24) 60.0(5) 0_555 13_1 5_555 55_5 yes
C(24) P(1) Rh C(32) -49.2(2) 0_555 13_1 5_555 55_5 yes
C(24) C(25) O(2) C(30) -158.2(5) 0_555 13_1 5_555 55_5 yes
C(24) C(25) C(26) C(27) 1.2(8) 0_555 13_1 5_555 55_5 yes
C(24) C(29) O(3) C(31) 75.0(6) 0_555 13_1 5_555 55_5 yes
C(24) C(29) C(28) C(27) -1.9(8) 0_555 13_1 5_555 55_5 yes
C(25) C(24) C(29) C(28) 5.4(7) 0_555 13_1 5_555 55_5 yes
C(25) C(26) C(27) C(28) 2.5(8) 0_555 13_1 5_555 55_5 yes
C(26) C(25) O(2) C(30) 23.7(8) 0_555 13_1 5_555 55_5 yes
C(26) C(25) C(24) C(29) -5.0(7) 0_555 13_1 5_555 55_5 yes
C(26) C(27) C(28) C(29) -2.2(8) 0_555 13_1 5_555 55_5 yes
C(28) C(29) O(3) C(31) -107.3(5) 0_555 13_1 5_555 55_5 yes
C(29) O(3) C(31) C(32) -104.9(6) 0_555 13_1 5_555 55_5 yes
C(32) C(33) O(5) C(34) 178.9(6) 0_555 13_1 5_555 55_5 yes
C(32) C(33) O(5) C(34) 178.9(6) 0_555 13_1 5_555 55_5 yes
